data_2010096
loop_
_publ_author_name
'Duhlev, R.'

_publ_section_title
;
 Rb~3~Ti~2~(TiO)(PO~4~)~3~P~2~O~7~: A new non-centrosymmetric titanyl
 phosphate
;
_journal_issue 10
_journal_name_full 'Acta Crystallographica Section C'
_journal_page_first 1523
_journal_page_last 1525
_journal_paper_doi 10.1107/S010827019400079X
_journal_volume 50
_journal_year 1994
_chemical_formula_sum 'O20 P5 Rb3 Ti3'
_chemical_formula_weight 874.90
_symmetry_cell_setting orthorhombic
_symmetry_space_group_name_Hall 'P 2c -2ac'
_symmetry_space_group_name_H-M 'P c a 21'
_atom_type_scat_source IntTabIV
_cell_angle_alpha 90.
_cell_angle_beta 90.
_cell_angle_gamma 90.
_cell_formula_units_Z 4
_cell_length_a 18.281(2)
_cell_length_b 6.2932(7)
_cell_length_c 14.773(2)
_cell_measurement_reflns_used 36
_cell_measurement_temperature 295(2)
_cell_measurement_theta_max 22
_cell_measurement_theta_min 17
_cell_volume 1699.6(4)
_diffrn_measurement_device 'Stoe Stadi-4'
_diffrn_measurement_method 2\q-\w
_diffrn_radiation_type MoK\a
_diffrn_radiation_wavelength 0.71073
_diffrn_reflns_av_R_equivalents 0.0331
_diffrn_reflns_limit_h_max 25
_diffrn_reflns_limit_h_min -25
_diffrn_reflns_limit_k_max 8
_diffrn_reflns_limit_k_min -8
_diffrn_reflns_limit_l_max 20
_diffrn_reflns_limit_l_min -20
_diffrn_reflns_number 11014
_diffrn_reflns_theta_max 30
_diffrn_standards_decay_% 8
_diffrn_standards_interval_time 50
_diffrn_standards_number 3
_exptl_absorpt_coefficient_mu 11.03
_exptl_absorpt_correction_T_max 0.1626
_exptl_absorpt_correction_T_min 0.0624
_exptl_absorpt_correction_type 'empirical (\y scan of 16 reflections)'
_exptl_crystal_colour colourless
_exptl_crystal_density_diffrn 3.42
_exptl_crystal_size_max 0.34
_exptl_crystal_size_mid 0.27
_exptl_crystal_size_min 0.23
_refine_diff_density_max 1.87
_refine_diff_density_min -0.53
_refine_ls_extinction_coef 219(9)
_refine_ls_extinction_method 'Larson (1970)'
_refine_ls_number_parameters 273
_refine_ls_number_reflns 2519
_refine_ls_R_factor_obs 0.0331
_refine_ls_shift/esd_max 0.006
_refine_ls_structure_factor_coef F
_refine_ls_wR_factor_obs 0.0344
_reflns_number_observed 2519
_reflns_number_total 4114
_reflns_observed_criterion I>2\s(I)
_cod_data_source_file du1071.cif
_cod_data_source_block du1071_structure_1_of_1
_cod_depositor_comments
;
The following automatic conversions were performed:

'_cell_measurement_temperature' value 'room' was changed to '295(2)'
- the room/ambient temperature average [293;298] in Kelvins(K) was
taken.

Automatic conversion script
Id: cif_fix_values 1646 2011-03-28 12:23:43Z adriana 

The following automatic conversions were performed:

'_cell_measurement_temperature' value 'room' was changed to '295(2)'
- the room/ambient temperature average [293;298] in Kelvins(K) was
taken.

Automatic conversion script
Id: cif_fix_values 1715 2011-07-08 13:25:40Z adriana 
;
_cod_original_cell_volume 1699.6(6)
_cod_database_code 2010096

loop_
_atom_site_label
_atom_site_fract_x
_atom_site_fract_y
_atom_site_fract_z
_atom_site_U_iso_or_equiv
Rb(1) .34558(5) .3685(2) .66927(9) .0178(5)
Rb(2) .32487(4) .34438(11) .94501(11) .0235(3)
Rb(3) .14933(5) .3655(2) .72335(9) .0192(5)
Ti(1) .54435(7) .2429(5) .57026(12) .0054(7)
Ti(2) .35265(5) .74730(16) .44253(14) .0057(4)
Ti(3) .44904(8) .7573(5) .83300(13) .0061(7)
P(1) .27349(12) -.1449(5) .78672(15) .0067(10)
P(2) .49021(11) .7445(6) .59928(14) .0055(9)
P(3) .39710(7) .2444(2) .44614(18) .0058(5)
P(4) .49817(10) .2540(6) .80260(14) .0061(9)
P(5) .22276(12) -.1450(5) .59526(16) .0072(10)
O(1) .2723(3) .0884(15) .7922(4) .011(3)
O(2) .5393(4) .5532(15) .5756(6) .011(3)
O(3) .4181(3) .7376(17) .5458(3) .010(2)
O(4) .3482(2) .0448(6) .4434(9) .010(2)
O(5) .3452(2) .4357(6) .4436(9) .010(2)
O(6) .5540(3) .7557(5) .8609(4) .009(3)
O(7) .4406(3) .2476(5) .5332(4) .010(3)
O(8) .4506(4) .0579(14) .8274(5) .008(3)
O(9) .5163(4) .2577(18) .7035(4) .015(3)
O(10) .2221(4) .0925(14) .5910(5) .014(3)
O(11) .3454(3) .7425(16) .8108(4) .010(3)
O(12) .6481(3) .2482(18) .6067(4) .014(3)
O(13) .4290(2) .7520(7) .9544(4) .009(2)
O(14) .2653(3) -.2253(7) .6835(3) .012(3)
O(15) .2643(3) .7414(10) .5195(3) .012(2)
O(16) .2872(3) .7375(10) .3363(4) .011(2)
O(17) .4716(4) .7423(18) .6997(3) .014(3)
O(18) .5357(4) .9382(15) .5757(6) .013(3)
O(19) .4494(4) .4432(14) .8273(6) .009(3)
O(20) .4328(3) .7394(16) .3614(4) .013(3)

loop_
_geom_angle_atom_site_label_1
_geom_angle_atom_site_label_2
_geom_angle_atom_site_label_3
_geom_angle
_geom_angle_publ_flag
O(13) Ti(1) O(9) 176.1(4) yes
O(18) Ti(1) O(2) 171.2(3) yes
O(18) Ti(1) O(12) 94.8(4) yes
O(18) Ti(1) O(7) 87.0(3) yes
O(18) Ti(1) O(9) 89.1(4) yes
O(2) Ti(1) O(12) 91.0(4) yes
O(2) Ti(1) O(7) 87.2(3) yes
O(2) Ti(1) O(9) 84.5(4) yes
O(12) Ti(1) O(7) 178.2(4) yes
O(12) Ti(1) O(9) 88.7(3) yes
O(7) Ti(1) O(9) 91.4(3) yes
O(4) Ti(2) O(15) 88.8(3) yes
O(20) Ti(2) O(3) 91.1(2) yes
O(20) Ti(2) O(5) 91.8(4) yes
O(20) Ti(2) O(16) 88.0(2) yes
O(20) Ti(2) O(15) 175.1(3) yes
O(3) Ti(2) O(5) 90.3(4) yes
O(3) Ti(2) O(16) 176.3(4) yes
O(3) Ti(2) O(15) 92.9(3) yes
O(5) Ti(2) O(16) 86.2(4) yes
O(5) Ti(2) O(15) 85.4(3) yes
O(16) Ti(2) O(15) 87.8(3) yes
O(13) Ti(3) O(8) 93.6(3) yes
O(13) Ti(3) O(11) 88.2(2) yes
O(13) Ti(3) O(6) 89.4(2) yes
O(13) Ti(3) O(19) 91.4(3) yes
Ti(1) O(13) Ti(3) 152.5(3) yes
O(13) Ti(3) O(17) 176.3(4) yes
O(8) Ti(3) O(11) 93.2(4) yes
O(8) Ti(3) O(6) 90.0(3) yes
O(8) Ti(3) O(19) 175.0(3) yes
O(8) Ti(3) O(17) 90.1(4) yes
O(11) Ti(3) O(6) 176.2(3) yes
O(11) Ti(3) O(19) 87.0(4) yes
O(11) Ti(3) O(17) 91.9(3) yes
O(6) Ti(3) O(19) 90.0(3) yes
O(6) Ti(3) O(17) 90.3(3) yes
O(19) Ti(3) O(17) 84.9(4) yes
O(1) P(1) O(16) 116.6(4) yes
O(1) P(1) O(11) 117.5(5) yes
O(1) P(1) O(14) 111.4(3) yes
O(16) P(1) O(11) 106.7(4) yes
O(16) P(1) O(14) 103.6(3) yes
O(11) P(1) O(14) 98.8(3) yes
P(1) O(14) P(5) 135.7(3) yes
O(18) P(2) O(17) 110.7(5) yes
O(18) P(2) O(3) 112.0(5) yes
O(18) P(2) O(2) 104.9(4) yes
O(17) P(2) O(3) 108.0(3) yes
O(17) P(2) O(2) 110.1(5) yes
O(3) P(2) O(2) 111.1(5) yes
O(7) P(3) O(5) 109.6(5) yes
O(7) P(3) O(4) 109.7(5) yes
O(7) P(3) O(6) 112.9(2) yes
O(5) P(3) O(4) 106.3(2) yes
O(5) P(3) O(6) 109.8(5) yes
O(4) P(3) O(6) 108.3(5) yes
O(9) P(4) O(19) 110.4(5) yes
O(9) P(4) O(20) 111.8(4) yes
O(9) P(4) O(8) 111.5(5) yes
O(19) P(4) O(20) 108.9(5) yes
O(19) P(4) O(8) 103.6(3) yes
O(20) P(4) O(8) 110.4(5) yes
O(10) P(5) O(12) 115.1(7) yes
O(10) P(5) O(15) 116.1(4) yes
O(10) P(5) O(14) 110.7(4) yes
O(12) P(5) O(15) 109.1(4) yes
O(12) P(5) O(14) 102.2(3) yes
O(15) P(5) O(14) 102.0(3) yes

loop_
_geom_bond_atom_site_label_1
_geom_bond_atom_site_label_2
_geom_bond_distance
_geom_bond_publ_flag
Ti(1) O(13) 1.780(6) yes
Ti(1) O(18) 1.926(10) yes
Ti(1) O(2) 1.957(10) yes
Ti(1) O(12) 1.971(6) yes
Ti(1) O(7) 1.974(6) yes
Ti(1) O(9) 2.036(6) yes
Ti(2) O(4) 1.874(4) yes
Ti(2) O(20) 1.893(6) yes
Ti(2) O(3) 1.940(5) yes
Ti(2) O(5) 1.966(4) yes
Ti(2) O(16) 1.975(5) yes
Ti(2) O(15) 1.976(5) yes
Ti(3) O(13) 1.831(6) yes
Ti(3) O(8) 1.894(9) yes
Ti(3) O(11) 1.925(5) yes
Ti(3) O(6) 1.962(6) yes
Ti(3) O(19) 1.979(9) yes
Ti(3) O(17) 2.015(5) yes
P(1) O(1) 1.471(9) yes
P(1) O(16) 1.521(5) yes
P(1) O(11) 1.536(7) yes
P(1) O(14) 1.613(5) yes
P(2) O(18) 1.516(9) yes
P(2) O(17) 1.522(5) yes
P(2) O(3) 1.538(6) yes
P(2) O(2) 1.542(9) yes
P(3) O(7) 1.513(6) yes
P(3) O(5) 1.533(4) yes
P(3) O(4) 1.543(4) yes
P(3) O(6) 1.545(6) yes
P(4) O(9) 1.501(6) yes
P(4) O(19) 1.531(9) yes
P(4) O(20) 1.533(6) yes
P(4) O(8) 1.554(9) yes
P(5) O(10) 1.496(9) yes
P(5) O(12) 1.521(7) yes
P(5) O(15) 1.529(6) yes
P(5) O(14) 1.600(5) yes
Rb(1) O(7) 2.763(6) yes
Rb(1) O(1) 2.864(8) yes
Rb(1) O(14) 2.955(5) yes
Rb(1) O(19) 3.045(8) yes
Rb(1) O(10) 3.074(8) yes
Rb(1) O(11) 3.148(9) yes
Rb(1) O(9) 3.238(8) yes
Rb(1) O(3) 3.238(8) yes
Rb(1) O(17) 3.323(9) yes
Rb(1) O(5) 3.361(13) yes
Rb(2) O(10) 2.811(8) yes
Rb(2) O(19) 2.932(8) yes
Rb(2) O(1) 2.935(7) yes
Rb(2) O(5) 3.162(4) yes
Rb(2) O(15) 3.179(6) yes
Rb(2) O(13) 3.198(4) yes
Rb(2) O(2) 3.210(8) yes
Rb(2) O(11) 3.217(9) yes
Rb(2) O(8) 3.398(8) yes
Rb(3) O(6) 2.784(6) yes
Rb(3) O(10) 2.923(8) yes
Rb(3) O(12) 2.981(10) yes
Rb(3) O(2) 3.013(8) yes
Rb(3) O(1) 3.021(7) yes
Rb(3) O(16) 3.101(6) yes
Rb(3) O(5) 3.285(13) yes
Rb(3) O(17) 3.337(7) yes
Rb(3) O(14) 3.387(5) yes
Rb(3) O(9) 3.409(10) yes
Rb(3) O(20) 3.457(8) yes
